data_2209506
loop_
_publ_author_name
'Kasthuri Balasubramani'
'Packianathan Thomas Muthiah'
'Daniel E. Lynch'

_publ_section_title
;
 2-Amino-4,6-dimethylpyrimidine--4-hydroxybenzoic acid (1/1)
;
_journal_coeditor_code HB2063
_journal_issue 7
_journal_name_full 'Acta Crystallographica Section E'
_journal_page_first o2907
_journal_page_last o2909
_journal_paper_doi 10.1107/S1600536806022239
_journal_volume 62
_journal_year 2006
_chemical_formula_iupac 'C6 H9 N3, C7 H6 O3'
_chemical_formula_moiety 'C6 H9 N3, C7 H6 O3'
_chemical_formula_sum 'C13 H15 N3 O3'
_chemical_formula_weight 261.28
_chemical_name_common 'Kynathrin 4-hydroxy benzoic acid'
_chemical_name_systematic
;
2-Amino-4,6-dimethylpyrimidine--4-hydroxybenzoic acid (1/1)
;
_space_group_IT_number 9
_symmetry_cell_setting monoclinic
_symmetry_space_group_name_Hall 'C -2yc'
_symmetry_space_group_name_H-M 'C 1 c 1'
_atom_sites_solution_hydrogens geom
_atom_sites_solution_primary direct
_atom_sites_solution_secondary difmap
_cell_angle_alpha 90
_cell_angle_beta 102.916(2)
_cell_angle_gamma 90
_cell_formula_units_Z 4
_cell_length_a 9.0693(3)
_cell_length_b 11.1141(4)
_cell_length_c 12.6080(5)
_cell_measurement_reflns_used 25
_cell_measurement_temperature 120(2)
_cell_measurement_theta_max 26.0
_cell_measurement_theta_min 2.9
_cell_volume 1238.70(8)
_computing_cell_refinement 'DENZO and COLLECT'
_computing_data_collection 'DENZO (Otwinowski & Minor, 1997) and COLLECT (Hooft, 1998)'
_computing_data_reduction 'DENZO and COLLECT'
_computing_molecular_graphics 'PLATON (Spek, 2003) and ORTEPII (Johnson, 1976)'
_computing_publication_material PLATON
_computing_structure_refinement 'SHELXL97 (Sheldrick, 1997)'
_computing_structure_solution 'SHELXS97 (Sheldrick, 1997)'
_diffrn_ambient_temperature 120(2)
_diffrn_measured_fraction_theta_full 0.986
_diffrn_measured_fraction_theta_max 0.986
_diffrn_measurement_device_type 'Bruker Nonius KappaCCD'
_diffrn_measurement_method '\f and \w'
_diffrn_radiation_monochromator graphite
_diffrn_radiation_source 'fine-focus sealed tube'
_diffrn_radiation_type MoK\a
_diffrn_radiation_wavelength 0.71073
_diffrn_reflns_av_R_equivalents 0.0225
_diffrn_reflns_av_sigmaI/netI 0.0255
_diffrn_reflns_limit_h_max 11
_diffrn_reflns_limit_h_min -11
_diffrn_reflns_limit_k_max 14
_diffrn_reflns_limit_k_min -14
_diffrn_reflns_limit_l_max 16
_diffrn_reflns_limit_l_min -13
_diffrn_reflns_number 4983
_diffrn_reflns_reduction_process ' ?'
_diffrn_reflns_theta_full 27.54
_diffrn_reflns_theta_max 27.54
_diffrn_reflns_theta_min 3.32
_diffrn_standards_interval_count 100
_diffrn_standards_interval_time 60
_diffrn_standards_number 1
_exptl_absorpt_coefficient_mu 0.102
_exptl_absorpt_correction_T_max 0.980
_exptl_absorpt_correction_T_min 0.980
_exptl_absorpt_correction_type multi-scan
_exptl_absorpt_process_details '(SORTAV; Blessing, 1995)'
_exptl_crystal_colour colourless
_exptl_crystal_density_diffrn 1.401
_exptl_crystal_density_method 'Not Measured'
_exptl_crystal_description cube
_exptl_crystal_F_000 552
_exptl_crystal_size_max 0.20
_exptl_crystal_size_mid 0.20
_exptl_crystal_size_min 0.20
_refine_diff_density_max 0.972
_refine_diff_density_min -0.928
_refine_ls_abs_structure_details none
_refine_ls_extinction_coef 0.171(13)
_refine_ls_extinction_expression FC^*^=KFC[1+0.001XFC^2^\L^3^/SIN(2\Q)]^-1/4^
_refine_ls_extinction_method SHELXL97
_refine_ls_goodness_of_fit_ref 1.339
_refine_ls_hydrogen_treatment constr
_refine_ls_matrix_type full
_refine_ls_number_parameters 177
_refine_ls_number_reflns 1419
_refine_ls_number_restraints 2
_refine_ls_restrained_S_all 1.338
_refine_ls_R_factor_all 0.0454
_refine_ls_R_factor_gt 0.0583
_refine_ls_shift/su_max 0.000
_refine_ls_shift/su_mean 0.000
_refine_ls_structure_factor_coef Fsqd
_refine_ls_weighting_details 'calc w=1/[\s^2^(Fo^2^)+(0.0826P)^2^] where P=(Fo^2^+2Fc^2^)/3'
_refine_ls_weighting_scheme calc
_refine_ls_wR_factor_gt 0.1192
_refine_ls_wR_factor_ref 0.1298
_reflns_number_gt 1360
_reflns_number_total 1419
_reflns_threshold_expression I>2\s(I)
_cod_data_source_file hb2063.cif
_cod_data_source_block I
_cod_depositor_comments
;
The following automatic conversions were performed:
'_exptl_absorpt_correction_type' value 'multi-Scan' changed to
'multi-scan' according to
'/home/saulius/struct/CIF-dictionaries/cif_core.dic' dictionary named
'cif_core.dic' version 2.4.1 from 2010-06-29.

Automatic conversion script
Id: cif_fix_enum 1527 2010-12-29 10:47:43Z saulius 

The following automatic conversions were performed:

'_exptl_absorpt_correction_type' value 'multi-Scan' changed to
'multi-scan' according to
/home/saulius/struct/CIF-dictionaries/cif_core.dic dictionary named
'cif_core.dic' version 2.4.1 from 2010-06-29.

Automatic conversion script
Id: cif_fix_values 1715 2011-07-08 13:25:40Z adriana 
;
_cod_original_sg_symbol_H-M 'C c'
_cod_database_code 2209506
_cod_database_fobs_code 2209506

loop_
_symmetry_equiv_pos_as_xyz
x,y,z
x,-y,1/2+z
1/2+x,1/2+y,z
1/2+x,1/2-y,1/2+z

loop_
_atom_site_aniso_label
_atom_site_aniso_U_11
_atom_site_aniso_U_22
_atom_site_aniso_U_33
_atom_site_aniso_U_12
_atom_site_aniso_U_13
_atom_site_aniso_U_23
N1 0.0146(9) 0.0201(9) 0.0169(10) -0.0011(7) 0.0043(7) -0.0004(7)
N2 0.0208(10) 0.0349(12) 0.0161(10) 0.0077(9) 0.0061(8) 0.0016(9)
N3 0.0174(9) 0.0214(11) 0.0190(10) -0.0002(8) 0.0075(8) -0.0005(8)
C2 0.0163(11) 0.0185(11) 0.0186(12) -0.0017(9) 0.0050(9) -0.0008(9)
C4 0.0184(11) 0.0181(11) 0.0192(12) -0.0037(9) 0.0056(9) -0.0012(8)
C5 0.0168(11) 0.0223(12) 0.0201(12) 0.0003(9) 0.0038(8) 0.0018(9)
C6 0.0156(11) 0.0178(11) 0.0229(12) -0.0003(9) 0.0071(9) 0.0005(9)
C7 0.0182(11) 0.0271(13) 0.0264(13) 0.0044(10) 0.0094(10) 0.0015(10)
C8 0.0228(12) 0.0248(12) 0.0185(12) 0.0005(10) 0.0055(9) 0.0018(9)
O1 0.0176(9) 0.0367(10) 0.0198(9) 0.0058(7) 0.0068(7) 0.0003(8)
O2 0.0161(8) 0.0334(10) 0.0181(9) 0.0063(7) 0.0049(7) -0.0015(7)
O3 0.0190(8) 0.0474(12) 0.0180(9) 0.0063(8) 0.0062(7) -0.0025(8)
C9 0.0171(11) 0.0209(11) 0.0174(12) -0.0014(9) 0.0051(9) -0.0023(9)
C10 0.0128(11) 0.0207(12) 0.0189(12) -0.0012(9) 0.0042(9) -0.0020(9)
C11 0.0191(11) 0.0252(12) 0.0145(11) -0.0013(10) 0.0059(9) -0.0008(9)
C12 0.0163(11) 0.0264(12) 0.0185(12) 0.0023(9) 0.0016(9) 0.0004(10)
C13 0.0162(12) 0.0212(12) 0.0203(12) -0.0008(9) 0.0060(9) -0.0011(9)
C14 0.0202(11) 0.0234(11) 0.0154(11) -0.0017(9) 0.0065(9) -0.0019(9)
C15 0.0167(11) 0.0205(11) 0.0184(13) -0.0013(9) 0.0025(9) 0.0002(9)

loop_
_atom_site_type_symbol
_atom_site_label
_atom_site_fract_x
_atom_site_fract_y
_atom_site_fract_z
_atom_site_U_iso_or_equiv
_atom_site_thermal_displace_type
_atom_site_calc_flag
_atom_site_refinement_flags
_atom_site_occupancy
N N1 0.8055(2) 0.11658(19) 0.07773(16) 0.0171(5) Uani . . 1.000
N N2 0.9130(2) 0.0797(2) 0.25815(18) 0.0236(6) Uani . . 1.000
N N3 0.6766(2) 0.1679(2) 0.21803(17) 0.0187(6) Uani . . 1.000
C C2 0.7952(3) 0.1219(2) 0.1826(2) 0.0176(7) Uani . . 1.000
C C4 0.6897(3) 0.1626(2) 0.0032(2) 0.0183(7) Uani . . 1.000
C C5 0.5650(3) 0.2122(2) 0.0327(2) 0.0198(7) Uani . . 1.000
C C6 0.5633(3) 0.2143(2) 0.1422(2) 0.0183(7) Uani . . 1.000
C C7 0.4343(3) 0.2693(2) 0.1815(2) 0.0232(7) Uani . . 1.000
C C8 0.7040(3) 0.1597(2) -0.1131(2) 0.0219(7) Uani . . 1.000
O O1 1.67254(19) -0.16175(18) -0.06525(15) 0.0243(5) Uani . . 1.000
O O2 1.0396(2) 0.03521(19) -0.00365(15) 0.0224(5) Uani . . 1.000
O O3 1.1621(2) 0.0095(2) 0.16966(16) 0.0278(6) Uani . . 1.000
C C9 1.1602(3) 0.0057(2) 0.0723(2) 0.0183(7) Uani . . 1.000
C C10 1.2931(3) -0.0348(2) 0.0317(2) 0.0174(7) Uani . . 1.000
C C11 1.4103(3) -0.0928(2) 0.1046(2) 0.0193(7) Uani . . 1.000
C C12 1.5354(3) -0.1350(2) 0.0711(2) 0.0208(7) Uani . . 1.000
C C13 1.5476(3) -0.1186(2) -0.0367(2) 0.0189(7) Uani . . 1.000
C C14 1.4314(3) -0.0591(2) -0.1096(2) 0.0193(6) Uani . . 1.000
C C15 1.3049(3) -0.0179(2) -0.0759(2) 0.0188(7) Uani . . 1.000
H H2A 0.99090 0.05080 0.23860 0.0280 Uiso calc R 1.000
H H2B 0.91050 0.08170 0.32590 0.0280 Uiso calc R 1.000
H H5 0.48480 0.24330 -0.01930 0.0240 Uiso calc R 1.000
H H7A 0.36070 0.20840 0.18560 0.0350 Uiso calc R 1.000
H H7B 0.38820 0.33100 0.13170 0.0350 Uiso calc R 1.000
H H7C 0.47120 0.30370 0.25230 0.0350 Uiso calc R 1.000
H H8A 0.79730 0.19730 -0.11870 0.0330 Uiso calc R 1.000
H H8B 0.62070 0.20230 -0.15770 0.0330 Uiso calc R 1.000
H H8C 0.70320 0.07770 -0.13720 0.0330 Uiso calc R 1.000
H H1 1.66190 -0.15700 -0.13140 0.0360 Uiso calc R 1.000
H H2 0.97110 0.05580 0.02520 0.0340 Uiso calc R 1.000
H H11 1.40370 -0.10310 0.17660 0.0230 Uiso calc R 1.000
H H12 1.61190 -0.17450 0.12020 0.0250 Uiso calc R 1.000
H H14 1.43910 -0.04720 -0.18120 0.0230 Uiso calc R 1.000
H H15 1.22790 0.02100 -0.12500 0.0230 Uiso calc R 1.000

loop_
_atom_type_symbol
_atom_type_description
_atom_type_scat_dispersion_real
_atom_type_scat_dispersion_imag
_atom_type_scat_source
O O 0.0106 0.0060 'International Tables Vol C Tables 4.2.6.8 and 6.1.1.4'
N N 0.0061 0.0033 'International Tables Vol C Tables 4.2.6.8 and 6.1.1.4'
H H 0.0000 0.0000 'International Tables Vol C Tables 4.2.6.8 and 6.1.1.4'
C C 0.0033 0.0016 'International Tables Vol C Tables 4.2.6.8 and 6.1.1.4'

loop_
_geom_angle_atom_site_label_1
_geom_angle_atom_site_label_2
_geom_angle_atom_site_label_3
_geom_angle
_geom_angle_publ_flag
C13 O1 H1 109.46 no
C9 O2 H2 109.50 no
C2 N1 C4 117.0(2) n
C2 N3 C6 116.7(2) n
C2 N2 H2B 120.05 no
C2 N2 H2A 119.97 no
H2A N2 H2B 119.98 no
N1 C2 N3 125.1(2) n
N1 C2 N2 117.4(2) n
N2 C2 N3 117.5(2) n
N1 C4 C5 121.5(2) n
N1 C4 C8 116.8(2) n
C5 C4 C8 121.7(2) no
C4 C5 C6 117.9(2) no
N3 C6 C7 116.8(2) n
N3 C6 C5 121.8(2) n
C5 C6 C7 121.3(2) no
C6 C5 H5 121.03 no
C4 C5 H5 121.11 no
C6 C7 H7C 109.52 no
C6 C7 H7A 109.49 no
C6 C7 H7B 109.45 no
H7B C7 H7C 109.51 no
H7A C7 H7B 109.41 no
H7A C7 H7C 109.44 no
C4 C8 H8A 109.42 no
H8A C8 H8B 109.47 no
C4 C8 H8B 109.46 no
C4 C8 H8C 109.47 no
H8B C8 H8C 109.48 no
H8A C8 H8C 109.52 no
O2 C9 C10 115.5(2) n
O3 C9 C10 121.8(2) n
O2 C9 O3 122.7(2) n
C11 C10 C15 119.2(2) no
C9 C10 C11 118.1(2) no
C9 C10 C15 122.7(2) no
C10 C11 C12 120.8(2) no
C11 C12 C13 120.2(2) no
O1 C13 C14 123.1(2) n
O1 C13 C12 117.7(2) n
C12 C13 C14 119.2(2) no
C13 C14 C15 120.5(2) no
C10 C15 C14 120.1(2) no
C10 C11 H11 119.55 no
C12 C11 H11 119.61 no
C11 C12 H12 119.95 no
C13 C12 H12 119.90 no
C13 C14 H14 119.70 no
C15 C14 H14 119.79 no
C10 C15 H15 119.99 no
C14 C15 H15 119.94 no

loop_
_geom_bond_atom_site_label_1
_geom_bond_atom_site_label_2
_geom_bond_distance
_geom_bond_publ_flag
O1 C13 1.351(3) n
O2 C9 1.324(3) n
O3 C9 1.225(3) n
O1 H1 0.8196 no
O2 H2 0.8195 no
N1 C4 1.344(3) n
N1 C2 1.347(3) n
N2 C2 1.347(3) n
N3 C2 1.354(3) n
N3 C6 1.340(3) n
N2 H2B 0.8598 no
N2 H2A 0.8608 no
C4 C5 1.382(4) no
C4 C8 1.501(4) no
C5 C6 1.384(4) no
C6 C7 1.499(4) no
C5 H5 0.9301 no
C7 H7A 0.9601 no
C7 H7C 0.9599 no
C7 H7B 0.9602 no
C8 H8B 0.9598 no
C8 H8C 0.9602 no
C8 H8A 0.9604 no
C9 C10 1.481(4) no
C10 C15 1.397(4) no
C10 C11 1.398(4) no
C11 C12 1.378(4) no
C12 C13 1.400(4) no
C13 C14 1.400(4) no
C14 C15 1.387(4) no
C11 H11 0.9301 no
C12 H12 0.9302 no
C14 H14 0.9303 no
C15 H15 0.9298 no

loop_
_geom_hbond_atom_site_label_D
_geom_hbond_atom_site_label_H
_geom_hbond_atom_site_label_A
_geom_hbond_site_symmetry_A
_geom_hbond_distance_DH
_geom_hbond_distance_HA
_geom_hbond_distance_DA
_geom_hbond_angle_DHA
_geom_hbond_publ_flag
O1 H1 N3 2_654 0.82 1.94 2.742(3) 167 yes
O2 H2 N1 . 0.82 1.90 2.711(3) 173 yes
N2 H2A O3 . 0.86 2.00 2.843(3) 168 yes
N2 H2B O2 2_555 0.86 2.56 3.229(3) 135 yes
C15 H15 O3 2_554 0.93 2.55 3.181(3) 126 yes

loop_
_geom_torsion_atom_site_label_1
_geom_torsion_atom_site_label_2
_geom_torsion_atom_site_label_3
_geom_torsion_atom_site_label_4
_geom_torsion
_geom_torsion_publ_flag
C2 N1 C4 C8 178.2(2) no
C4 N1 C2 N2 -177.8(2) no
C4 N1 C2 N3 1.2(4) no
C2 N1 C4 C5 -0.6(3) no
C6 N3 C2 N2 177.2(2) no
C2 N3 C6 C5 1.9(3) no
C2 N3 C6 C7 -177.9(2) no
C6 N3 C2 N1 -1.9(4) no
N1 C4 C5 C6 0.6(4) no
C8 C4 C5 C6 -178.1(2) no
C4 C5 C6 C7 178.4(2) no
C4 C5 C6 N3 -1.3(4) no
O3 C9 C10 C15 -167.1(2) no
O2 C9 C10 C11 -165.6(2) no
O2 C9 C10 C15 14.0(3) no
O3 C9 C10 C11 13.3(4) no
C15 C10 C11 C12 -1.1(4) no
C9 C10 C15 C14 -179.2(2) no
C9 C10 C11 C12 178.5(2) no
C11 C10 C15 C14 0.4(3) no
C10 C11 C12 C13 0.9(4) no
C11 C12 C13 O1 -180.0(2) no
C11 C12 C13 C14 -0.1(4) no
C12 C13 C14 C15 -0.6(4) no
O1 C13 C14 C15 179.3(2) no
C13 C14 C15 C10 0.5(4) no

loop_
_cod_related_entry_id
_cod_related_entry_database
_cod_related_entry_code
1 ChemSpider 21127976
